data_7224123
loop_
_publ_author_name
'Shao, Dong'
'Shi, Le'
'Zhang, Shao-Liang'
'Zhao, Xin-Hua'
'Wu, Dong-Qing'
'Wei, Xiao-Qin'
'Wang, Xin-Yi'

_publ_section_title
;
 Syntheses, structures, and magnetic properties of three new chain
 compounds based on a pentagonal bipyramidal Co(ii) building block
;
_journal_issue 22
_journal_name_full CrystEngComm
_journal_page_first 4150
_journal_paper_doi 10.1039/C5CE02594J
_journal_volume 18
_journal_year 2016
_chemical_formula_sum 'C32 H33 B2 Co F8 N11'
_chemical_formula_weight 804.24
_chemical_name_common C32H33B2CoF8N11
_chemical_name_systematic
; 
 ? 
;
_space_group_IT_number 62
_symmetry_cell_setting orthorhombic
_symmetry_space_group_name_Hall '-P 2ac 2n'
_symmetry_space_group_name_H-M 'P n m a'
_atom_sites_solution_hydrogens geom
_atom_sites_solution_primary direct
_atom_sites_solution_secondary difmap
_audit_creation_method SHELXL-97
_audit_update_record
;
2016-02-02 deposited with the CCDC.
2016-02-03 downloaded from the CCDC.
;
_cell_angle_alpha 90.00
_cell_angle_beta 90.00
_cell_angle_gamma 90.00
_cell_formula_units_Z 4
_cell_length_a 14.582(2)
_cell_length_b 22.199(3)
_cell_length_c 11.3662(16)
_cell_measurement_reflns_used 6503
_cell_measurement_temperature 296(2)
_cell_measurement_theta_max 26.46
_cell_measurement_theta_min 2.27
_cell_volume 3679.3(9)
_computing_cell_refinement 'Bruker SAINT'
_computing_data_collection 'Bruker APEX2'
_computing_data_reduction 'Bruker SAINT'
_computing_molecular_graphics 'Bruker SHELXTL'
_computing_publication_material 'Bruker SHELXTL'
_computing_structure_refinement 'SHELXL-97 (Sheldrick, 1997)'
_computing_structure_solution 'SHELXS-97 (Sheldrick, 1990)'
_diffrn_ambient_temperature 296(2)
_diffrn_measured_fraction_theta_full 1.000
_diffrn_measured_fraction_theta_max 1.000
_diffrn_measurement_device_type 'Bruker APEX-II CCD'
_diffrn_radiation_monochromator graphite
_diffrn_radiation_source 'fine-focus sealed tube'
_diffrn_radiation_type MoK\a
_diffrn_radiation_wavelength 0.71073
_diffrn_reflns_av_R_equivalents 0.0327
_diffrn_reflns_av_sigmaI/netI 0.0248
_diffrn_reflns_limit_h_max 15
_diffrn_reflns_limit_h_min -18
_diffrn_reflns_limit_k_max 27
_diffrn_reflns_limit_k_min -27
_diffrn_reflns_limit_l_max 14
_diffrn_reflns_limit_l_min -13
_diffrn_reflns_number 21835
_diffrn_reflns_theta_full 26.37
_diffrn_reflns_theta_max 26.37
_diffrn_reflns_theta_min 1.83
_exptl_absorpt_coefficient_mu 0.548
_exptl_absorpt_correction_T_max 0.9078
_exptl_absorpt_correction_T_min 0.8485
_exptl_absorpt_correction_type multi-scan
_exptl_absorpt_process_details 'SADABS: Bruker, 2000'
_exptl_crystal_colour orange
_exptl_crystal_density_diffrn 1.452
_exptl_crystal_density_meas ?
_exptl_crystal_density_method 'not measured'
_exptl_crystal_description block
_exptl_crystal_F_000 1644
_exptl_crystal_preparation 'Magnetic properties'
_exptl_crystal_size_max 0.31
_exptl_crystal_size_mid 0.24
_exptl_crystal_size_min 0.18
_refine_diff_density_max 0.883
_refine_diff_density_min -0.667
_refine_diff_density_rms 0.084
_refine_ls_extinction_method none
_refine_ls_goodness_of_fit_ref 1.058
_refine_ls_hydrogen_treatment mixed
_refine_ls_matrix_type full
_refine_ls_number_parameters 260
_refine_ls_number_reflns 3863
_refine_ls_number_restraints 0
_refine_ls_restrained_S_all 1.058
_refine_ls_R_factor_all 0.0668
_refine_ls_R_factor_gt 0.0579
_refine_ls_shift/su_max 0.001
_refine_ls_shift/su_mean 0.000
_refine_ls_structure_factor_coef Fsqd
_refine_ls_weighting_details 'calc w=1/[\s^2^(Fo^2^)+(0.1186P)^2^+3.6245P] where P=(Fo^2^+2Fc^2^)/3'
_refine_ls_weighting_scheme calc
_refine_ls_wR_factor_gt 0.1688
_refine_ls_wR_factor_ref 0.1779
_reflns_number_gt 3262
_reflns_number_total 3863
_reflns_threshold_expression >2sigma(I)
_cod_data_source_file c5ce02594j2.cif
_cod_data_source_block Co-tdmmb-apy
_cod_depositor_comments
;
The following automatic conversions were performed:

'_symmetry_cell_setting' value 'Orthorhombic' changed to
'orthorhombic' according to
/usr/data/users/saulius/crontab/automatic-downloads/rss-feeds/RSC/lib/dictionaries/cif_core.dic
dictionary named 'cif_core.dic' version 2.4.2 from 2011-04-26.

'_exptl_absorpt_correction_type' value 'multi-Scan' changed to
'multi-scan' according to
/usr/data/users/saulius/crontab/automatic-downloads/rss-feeds/RSC/lib/dictionaries/cif_core.dic
dictionary named 'cif_core.dic' version 2.4.2 from 2011-04-26.

'_exptl_crystal_density_meas' value 'not measured' was changed to '?'
- the value is perceived as not measured.

Automatic conversion script
Id: cif_fix_values 4268 2015-11-12 08:31:59Z antanas 

 Adding full bibliography for 7224123--7224125.cif.
;
_cod_original_sg_symbol_H-M Pnma
_cod_database_code 7224123

loop_
_symmetry_equiv_pos_as_xyz
'x, y, z'
'-x+1/2, -y, z+1/2'
'x+1/2, -y+1/2, -z+1/2'
'-x, y+1/2, -z'
'-x, -y, -z'
'x-1/2, y, -z-1/2'
'-x-1/2, y-1/2, z-1/2'
'x, -y-1/2, z'

loop_
_atom_site_label
_atom_site_type_symbol
_atom_site_fract_x
_atom_site_fract_y
_atom_site_fract_z
_atom_site_U_iso_or_equiv
_atom_site_adp_type
_atom_site_occupancy
_atom_site_symmetry_multiplicity
_atom_site_calc_flag
_atom_site_refinement_flags
Co1 Co 0.14821(3) 0.2500 0.64080(4) 0.0295(2) Uani 1 2 d S
F1 F 0.2302(3) 0.0723(3) 0.3133(5) 0.218(3) Uani 1 1 d .
F2 F 0.2992(6) 0.14943(19) 0.3689(5) 0.226(3) Uani 1 1 d .
F3 F 0.3392(4) 0.0618(3) 0.4195(5) 0.231(4) Uani 1 1 d .
F4 F 0.3636(2) 0.09161(13) 0.2377(3) 0.0993(10) Uani 1 1 d .
N3 N 0.19928(16) 0.19160(10) 0.7728(2) 0.0349(5) Uani 1 1 d .
N2 N 0.13272(16) 0.15278(10) 0.5842(2) 0.0348(5) Uani 1 1 d .
N1 N 0.0814(2) 0.2500 0.4780(3) 0.0339(7) Uani 1 2 d S
N5 N 0.0158(2) 0.2500 0.7352(3) 0.0361(7) Uani 1 2 d S
N6 N 0.16164(18) 0.10910(11) 0.6618(2) 0.0399(6) Uani 1 1 d .
C4 C 0.0810(2) 0.14236(13) 0.4952(3) 0.0381(6) Uani 1 1 d .
N7 N 0.0383(4) -0.0439(2) 0.2343(5) 0.1167(18) Uani 1 1 d .
C9 C 0.2660(3) 0.12281(17) 0.9560(3) 0.0573(9) Uani 1 1 d .
H8 H 0.2877 0.0990 1.0172 0.069 Uiso 1 1 calc R
C8 C 0.2332(3) 0.09609(16) 0.8572(3) 0.0521(8) Uani 1 1 d .
H7 H 0.2332 0.0543 0.8503 0.063 Uiso 1 1 calc R
C10 C 0.2676(2) 0.18565(17) 0.9674(3) 0.0507(8) Uani 1 1 d .
C7 C 0.1991(2) 0.13251(13) 0.7643(3) 0.0380(6) Uani 1 1 d .
C11 C 0.2331(2) 0.21791(14) 0.8709(2) 0.0384(6) Uani 1 1 d .
C12 C 0.2998(3) 0.21946(19) 1.0667(3) 0.0651(10) Uani 1 1 d .
H10 H 0.3211 0.1990 1.1326 0.078 Uiso 1 1 calc R
C6 C 0.1839(3) 0.04722(14) 0.6262(3) 0.0559(9) Uani 1 1 d .
H5A H 0.1362 0.0205 0.6519 0.084 Uiso 1 1 calc R
H5B H 0.2410 0.0354 0.6613 0.084 Uiso 1 1 calc R
H5C H 0.1891 0.0453 0.5421 0.084 Uiso 1 1 calc R
C5 C 0.0341(3) 0.08503(15) 0.4614(4) 0.0584(9) Uani 1 1 d .
H4A H 0.0746 0.0610 0.4141 0.088 Uiso 1 1 calc R
H4B H -0.0203 0.0941 0.4172 0.088 Uiso 1 1 calc R
H4C H 0.0177 0.0631 0.5311 0.088 Uiso 1 1 calc R
C3 C 0.0619(2) 0.19736(13) 0.4248(3) 0.0392(6) Uani 1 1 d .
C2 C 0.0252(3) 0.19613(17) 0.3114(3) 0.0553(9) Uani 1 1 d .
H2 H 0.0116 0.1598 0.2747 0.066 Uiso 1 1 calc R
C1 C 0.0097(4) 0.2500 0.2552(5) 0.0646(15) Uani 1 2 d S
H1 H -0.0116 0.2500 0.1780 0.078 Uiso 1 2 calc SR
C14 C -0.0226(2) 0.30150(12) 0.7738(3) 0.0384(6) Uani 1 1 d .
H13 H 0.0019 0.3378 0.7477 0.046 Uiso 1 1 calc R
C15 C -0.0965(2) 0.30347(12) 0.8503(3) 0.0374(6) Uani 1 1 d .
H14 H -0.1201 0.3403 0.8748 0.045 Uiso 1 1 calc R
C17 C 0.0539(3) -0.0048(2) 0.1758(5) 0.0770(12) Uani 1 1 d .
C16 C 0.0750(4) 0.0469(3) 0.1021(5) 0.0947(15) Uani 1 1 d .
H16A H 0.0204 0.0703 0.0903 0.142 Uiso 1 1 calc R
H16B H 0.0976 0.0332 0.0274 0.142 Uiso 1 1 calc R
H16C H 0.1207 0.0712 0.1398 0.142 Uiso 1 1 calc R
B1 B 0.3100(3) 0.09677(19) 0.3341(4) 0.0543(10) Uani 1 1 d .
C13 C -0.1350(2) 0.2500 0.8900(3) 0.0318(8) Uani 1 2 d S
N4 N -0.2134(2) 0.2500 0.9627(3) 0.0332(7) Uani 1 2 d S
H4D H -0.214(2) 0.2811(14) 1.007(3) 0.035(8) Uiso 1 1 d .

loop_
_atom_site_aniso_label
_atom_site_aniso_U_11
_atom_site_aniso_U_22
_atom_site_aniso_U_33
_atom_site_aniso_U_23
_atom_site_aniso_U_13
_atom_site_aniso_U_12
Co1 0.0286(3) 0.0280(3) 0.0320(3) 0.000 -0.00112(19) 0.000
F1 0.099(3) 0.362(9) 0.193(5) -0.126(6) 0.040(3) -0.092(4)
F2 0.402(9) 0.094(3) 0.182(5) -0.078(3) 0.116(6) -0.016(4)
F3 0.205(6) 0.326(9) 0.162(4) 0.155(5) 0.048(4) 0.091(5)
F4 0.120(2) 0.0865(19) 0.091(2) -0.0042(16) 0.0558(17) -0.0036(17)
N3 0.0326(12) 0.0365(12) 0.0356(12) 0.0040(9) 0.0015(9) 0.0009(9)
N2 0.0343(12) 0.0304(11) 0.0398(13) -0.0005(10) 0.0026(10) 0.0001(9)
N1 0.0289(15) 0.0365(17) 0.0362(17) 0.000 -0.0011(13) 0.000
N5 0.0305(16) 0.0348(16) 0.0429(18) 0.000 0.0059(14) 0.000
N6 0.0443(14) 0.0286(12) 0.0468(14) 0.0022(10) 0.0024(11) 0.0034(10)
C4 0.0370(14) 0.0362(14) 0.0413(15) -0.0078(12) 0.0019(12) -0.0031(11)
N7 0.136(5) 0.087(3) 0.127(4) 0.005(3) 0.031(4) -0.005(3)
C9 0.060(2) 0.060(2) 0.052(2) 0.0205(17) -0.0089(17) 0.0066(17)
C8 0.056(2) 0.0448(18) 0.055(2) 0.0151(14) -0.0009(16) 0.0041(15)
C10 0.0503(19) 0.060(2) 0.0421(17) 0.0093(15) -0.0041(14) 0.0022(15)
C7 0.0358(15) 0.0355(14) 0.0428(15) 0.0060(12) 0.0053(12) 0.0023(12)
C11 0.0353(14) 0.0470(17) 0.0329(14) 0.0034(12) -0.0005(11) 0.0011(13)
C12 0.077(3) 0.079(2) 0.0391(17) 0.0064(16) -0.0178(18) 0.002(2)
C6 0.072(2) 0.0306(15) 0.065(2) -0.0020(14) 0.0053(18) 0.0111(16)
C5 0.066(2) 0.0427(17) 0.067(2) -0.0083(16) -0.0114(18) -0.0135(16)
C3 0.0360(14) 0.0428(16) 0.0388(15) -0.0053(12) -0.0030(12) -0.0029(12)
C2 0.063(2) 0.057(2) 0.0456(18) -0.0089(16) -0.0140(17) -0.0037(17)
C1 0.078(4) 0.075(4) 0.040(2) 0.000 -0.020(3) 0.000
C14 0.0334(14) 0.0313(14) 0.0504(16) 0.0044(12) 0.0053(12) -0.0016(11)
C15 0.0322(14) 0.0298(14) 0.0501(16) -0.0027(11) 0.0049(12) 0.0013(11)
C17 0.075(3) 0.073(3) 0.082(3) -0.013(3) 0.012(2) -0.002(2)
C16 0.097(4) 0.096(4) 0.091(3) 0.006(3) 0.009(3) -0.016(3)
B1 0.064(3) 0.052(2) 0.048(2) -0.0016(17) 0.0093(19) -0.0057(19)
C13 0.0260(18) 0.037(2) 0.0325(18) 0.000 -0.0030(14) 0.000
N4 0.0326(17) 0.0330(17) 0.0340(17) 0.000 0.0034(13) 0.000

loop_
_atom_type_symbol
_atom_type_description
_atom_type_scat_dispersion_real
_atom_type_scat_dispersion_imag
_atom_type_scat_source
C C 0.0033 0.0016 'International Tables Vol C Tables 4.2.6.8 and 6.1.1.4'
H H 0.0000 0.0000 'International Tables Vol C Tables 4.2.6.8 and 6.1.1.4'
B B 0.0013 0.0007 'International Tables Vol C Tables 4.2.6.8 and 6.1.1.4'
Co Co 0.3494 0.9721 'International Tables Vol C Tables 4.2.6.8 and 6.1.1.4'
F F 0.0171 0.0103 'International Tables Vol C Tables 4.2.6.8 and 6.1.1.4'
N N 0.0061 0.0033 'International Tables Vol C Tables 4.2.6.8 and 6.1.1.4'

loop_
_geom_angle_atom_site_label_1
_geom_angle_atom_site_label_2
_geom_angle_atom_site_label_3
_geom_angle
_geom_angle_site_symmetry_1
_geom_angle_site_symmetry_3
N1 Co1 N3 142.24(7) . .
N1 Co1 N3 142.24(7) . 8_565
N3 Co1 N3 75.47(13) . 8_565
N1 Co1 N5 91.27(13) . .
N3 Co1 N5 87.89(10) . .
N3 Co1 N5 87.89(10) 8_565 .
N1 Co1 N2 72.67(6) . 8_565
N3 Co1 N2 145.08(9) . 8_565
N3 Co1 N2 69.68(9) 8_565 8_565
N5 Co1 N2 92.90(7) . 8_565
N1 Co1 N2 72.67(6) . .
N3 Co1 N2 69.68(9) . .
N3 Co1 N2 145.08(9) 8_565 .
N5 Co1 N2 92.90(7) . .
N2 Co1 N2 144.95(13) 8_565 .
N1 Co1 N4 87.56(12) . 6_657
N3 Co1 N4 93.03(9) . 6_657
N3 Co1 N4 93.03(9) 8_565 6_657
N5 Co1 N4 178.83(12) . 6_657
N2 Co1 N4 86.75(6) 8_565 6_657
N2 Co1 N4 86.75(6) . 6_657
C7 N3 C11 119.5(3) . .
C7 N3 Co1 123.9(2) . .
C11 N3 Co1 116.61(19) . .
C4 N2 N6 123.9(2) . .
C4 N2 Co1 117.05(19) . .
N6 N2 Co1 117.33(18) . .
C3 N1 C3 120.5(4) . 8_565
C3 N1 Co1 119.73(18) . .
C3 N1 Co1 119.73(18) 8_565 .
C14 N5 C14 116.2(3) . 8_565
C14 N5 Co1 121.45(17) . .
C14 N5 Co1 121.45(17) 8_565 .
N2 N6 C7 113.2(2) . .
N2 N6 C6 123.4(3) . .
C7 N6 C6 119.7(3) . .
N2 C4 C3 112.8(2) . .
N2 C4 C5 128.7(3) . .
C3 C4 C5 118.3(3) . .
C8 C9 C10 121.2(3) . .
C8 C9 H8 119.4 . .
C10 C9 H8 119.4 . .
C9 C8 C7 119.3(3) . .
C9 C8 H7 120.3 . .
C7 C8 H7 120.3 . .
C9 C10 C11 115.4(3) . .
C9 C10 C12 126.8(3) . .
C11 C10 C12 117.7(3) . .
N3 C7 N6 115.9(3) . .
N3 C7 C8 120.8(3) . .
N6 C7 C8 123.3(3) . .
N3 C11 C10 123.7(3) . .
N3 C11 C11 115.61(16) . 8_565
C10 C11 C11 120.7(2) . 8_565
C12 C12 C10 121.6(2) 8_565 .
C12 C12 H10 119.2 8_565 .
C10 C12 H10 119.2 . .
N6 C6 H5A 109.5 . .
N6 C6 H5B 109.5 . .
H5A C6 H5B 109.5 . .
N6 C6 H5C 109.5 . .
H5A C6 H5C 109.5 . .
H5B C6 H5C 109.5 . .
C4 C5 H4A 109.5 . .
C4 C5 H4B 109.5 . .
H4A C5 H4B 109.5 . .
C4 C5 H4C 109.5 . .
H4A C5 H4C 109.5 . .
H4B C5 H4C 109.5 . .
N1 C3 C2 120.8(3) . .
N1 C3 C4 115.6(3) . .
C2 C3 C4 123.6(3) . .
C1 C2 C3 118.4(3) . .
C1 C2 H2 120.8 . .
C3 C2 H2 120.8 . .
C2 C1 C2 120.9(5) . 8_565
C2 C1 H1 119.5 . .
C2 C1 H1 119.5 8_565 .
N5 C14 C15 123.7(3) . .
N5 C14 H13 118.2 . .
C15 C14 H13 118.2 . .
C14 C15 C13 119.5(3) . .
C14 C15 H14 120.3 . .
C13 C15 H14 120.3 . .
N7 C17 C16 178.7(6) . .
C17 C16 H16A 109.5 . .
C17 C16 H16B 109.5 . .
H16A C16 H16B 109.5 . .
C17 C16 H16C 109.5 . .
H16A C16 H16C 109.5 . .
H16B C16 H16C 109.5 . .
F2 B1 F1 109.7(6) . .
F2 B1 F3 111.2(6) . .
F1 B1 F3 100.1(5) . .
F2 B1 F4 114.3(4) . .
F1 B1 F4 109.5(4) . .
F3 B1 F4 111.2(4) . .
C15 C13 C15 117.5(4) 8_565 .
C15 C13 N4 121.21(18) 8_565 .
C15 C13 N4 121.21(18) . .
C13 N4 Co1 113.9(2) . 6_557
C13 N4 H4D 110(2) . .
Co1 N4 H4D 107(2) 6_557 .

loop_
_geom_bond_atom_site_label_1
_geom_bond_atom_site_label_2
_geom_bond_distance
_geom_bond_site_symmetry_2
Co1 N1 2.091(3) .
Co1 N3 2.118(2) .
Co1 N3 2.118(2) 8_565
Co1 N5 2.209(3) .
Co1 N2 2.263(2) 8_565
Co1 N2 2.263(2) .
Co1 N4 2.336(3) 6_657
F1 B1 1.305(6) .
F2 B1 1.244(6) .
F3 B1 1.314(6) .
F4 B1 1.350(5) .
N3 C7 1.315(4) .
N3 C11 1.352(4) .
N2 C4 1.283(4) .
N2 N6 1.377(4) .
N1 C3 1.346(3) .
N1 C3 1.346(3) 8_565
N5 C14 1.347(3) .
N5 C14 1.347(3) 8_565
N6 C7 1.387(4) .
N6 C6 1.468(4) .
C4 C3 1.486(4) .
C4 C5 1.495(4) .
N7 C17 1.117(7) .
C9 C8 1.357(5) .
C9 C10 1.401(5) .
C9 H8 0.9300 .
C8 C7 1.420(4) .
C8 H7 0.9300 .
C10 C11 1.403(4) .
C10 C12 1.434(5) .
C11 C11 1.425(6) 8_565
C12 C12 1.356(8) 8_565
C12 H10 0.9300 .
C6 H5A 0.9600 .
C6 H5B 0.9600 .
C6 H5C 0.9600 .
C5 H4A 0.9600 .
C5 H4B 0.9600 .
C5 H4C 0.9600 .
C3 C2 1.396(4) .
C2 C1 1.374(4) .
C2 H2 0.9300 .
C1 C2 1.374(4) 8_565
C1 H1 0.9300 .
C14 C15 1.385(4) .
C14 H13 0.9300 .
C15 C13 1.388(3) .
C15 H14 0.9300 .
C17 C16 1.454(7) .
C16 H16A 0.9600 .
C16 H16B 0.9600 .
C16 H16C 0.9600 .
C13 C15 1.388(3) 8_565
C13 N4 1.410(5) .
N4 Co1 2.336(3) 6_557
N4 H4D 0.85(3) .
